data_4134657
loop_
_publ_author_name
'Chen, Xu-Lang'
'Shen, Yun-Jia'
'Gao, Chao'
'Yang, Jian'
'Sun, Xin'
'Zhang, Xin'
'Yang, Yu-Dong'
'Wei, Gong-Ping'
'Xiang, Jun-Feng'
'Sessler, Jonathan L.'
'Gong, Han-Yuan'

_publ_section_title
;
 Regulating the Structures of Self-Assembled Mechanically Interlocked
 Moleculecular Constructs via Dianion Precursor Substituent Effects.
;
_journal_name_full 'Journal of the American Chemical Society'
_journal_paper_doi 10.1021/jacs.9b13473
_journal_year 2020
_chemical_formula_sum 'C90 H102 Eu2 N14 O44'
_chemical_formula_weight 2387.77
_chemical_name_systematic
;
cyclo[2](2,6-di(1H-imidazol-1-yl)pyridine)[2](1,4-dimethylenebenzene)_ 5 2,5-dihydroxyterephthalate dianion_ 2 europium(III)_4 DMF_10 H2O 
;
_space_group_crystal_system triclinic
_space_group_IT_number 2
_space_group_name_Hall '-P 1'
_space_group_name_H-M_alt 'P -1'
_atom_sites_solution_hydrogens geom
_audit_creation_method SHELXL-2018/3
_cell_angle_alpha 80.92(3)
_cell_angle_beta 77.64(3)
_cell_angle_gamma 89.22(3)
_cell_formula_units_Z 1
_cell_length_a 13.527(3)
_cell_length_b 13.726(3)
_cell_length_c 13.879(3)
_cell_measurement_reflns_used 8726
_cell_measurement_temperature 223(2)
_cell_measurement_theta_max 24.998
_cell_measurement_theta_min 1.541
_cell_volume 2485.1(10)
_computing_cell_refinement 'CrystalClear (Rigaku Inc., 2008)'
_computing_data_collection 'CrystalClear (Rigaku Inc., 2008)'
_computing_data_reduction 'CrystalClear (Rigaku Inc., 2008)'
_computing_structure_refinement 'SHELXL-2018/3 (Sheldrick, 2018)'
_computing_structure_solution 'SHELXT 2014/5 (Sheldrick, 2014)'
_diffrn_ambient_temperature 223(2)
_diffrn_detector_area_resol_mean 13.6612
_diffrn_measured_fraction_theta_full 0.996
_diffrn_measured_fraction_theta_max 0.996
_diffrn_measurement_device
;
Mercury2 (2x2 bin mode)
;
_diffrn_measurement_method dtprofit.ref
_diffrn_radiation_type MoK\a
_diffrn_radiation_wavelength 0.71073
_diffrn_reflns_av_R_equivalents 0.0697
_diffrn_reflns_av_unetI/netI 0.1200
_diffrn_reflns_Laue_measured_fraction_full 0.996
_diffrn_reflns_Laue_measured_fraction_max 0.996
_diffrn_reflns_limit_h_max 16
_diffrn_reflns_limit_h_min -15
_diffrn_reflns_limit_k_max 16
_diffrn_reflns_limit_k_min -16
_diffrn_reflns_limit_l_max 16
_diffrn_reflns_limit_l_min -16
_diffrn_reflns_number 19043
_diffrn_reflns_point_group_measured_fraction_full 0.996
_diffrn_reflns_point_group_measured_fraction_max 0.996
_diffrn_reflns_theta_full 24.998
_diffrn_reflns_theta_max 24.998
_diffrn_reflns_theta_min 1.541
_exptl_absorpt_coefficient_mu 1.352
_exptl_absorpt_correction_T_max 1.0000
_exptl_absorpt_correction_T_min 0.8334
_exptl_absorpt_correction_type multi-scan
_exptl_crystal_colour yellow
_exptl_crystal_density_diffrn 1.595
_exptl_crystal_description plate
_exptl_crystal_F_000 1218
_exptl_crystal_size_max 0.32
_exptl_crystal_size_mid 0.21
_exptl_crystal_size_min 0.12
_refine_diff_density_max 0.909
_refine_diff_density_min -1.334
_refine_diff_density_rms 0.126
_refine_ls_extinction_method none
_refine_ls_goodness_of_fit_ref 1.002
_refine_ls_hydrogen_treatment constr
_refine_ls_matrix_type full
_refine_ls_number_parameters 678
_refine_ls_number_reflns 8726
_refine_ls_number_restraints 0
_refine_ls_restrained_S_all 1.002
_refine_ls_R_factor_all 0.0813
_refine_ls_R_factor_gt 0.0560
_refine_ls_shift/su_max 0.001
_refine_ls_shift/su_mean 0.000
_refine_ls_structure_factor_coef Fsqd
_refine_ls_weighting_details 'w=1/[\s^2^(Fo^2^)+(0.0306P)^2^+6.7500P] where P=(Fo^2^+2Fc^2^)/3'
_refine_ls_weighting_scheme calc
_refine_ls_wR_factor_gt 0.1039
_refine_ls_wR_factor_ref 0.1216
_reflns_Friedel_coverage 0.000
_reflns_number_gt 6966
_reflns_number_total 8726
_reflns_threshold_expression 'I > 2\s(I)'
_cod_data_source_file ja9b13473_si_023.cif
_cod_data_source_block E
_cod_depositor_comments
;
The following automatic conversions were performed:

data item '_exptl_absorpt_correction_type' value 'Multi-scan' was
changed to 'multi-scan' in accordance with the
/home/data/users/saulius/crontab/automatic-downloads/rss-feeds/ACS/lib/dictionaries/cif_core.dic
dictionary named 'cif_core.dic' version 2.4.2 last updated on
2011-04-26.

Automatic conversion script
Id: cif_fix_values 7556 2019-12-06 15:28:31Z antanas 
;
_cod_original_cell_volume 2485.2(9)
_cod_database_code 4134657
_shelx_shelxl_version_number 2018/3
_shelx_space_group_comment
;
The symmetry employed for this shelxl refinement is uniquely defined
by the following loop, which should always be used as a source of
symmetry information in preference to the above space-group names.
They are only intended as comments.
;

loop_
_space_group_symop_operation_xyz
'x, y, z'
'-x, -y, -z'

loop_
_atom_site_label
_atom_site_type_symbol
_atom_site_fract_x
_atom_site_fract_y
_atom_site_fract_z
_atom_site_U_iso_or_equiv
_atom_site_adp_type
_atom_site_occupancy
_atom_site_site_symmetry_order
_atom_site_calc_flag
_atom_site_refinement_flags_posn
_atom_site_refinement_flags_adp
_atom_site_refinement_flags_occupancy
_atom_site_disorder_assembly
_atom_site_disorder_group
Eu1 Eu 0.26135(2) 0.25746(2) 0.74666(3) 0.01983(11) Uani 1 1 d . . . . .
O1 O 0.1048(4) 0.0248(4) 0.8994(4) 0.0464(15) Uani 1 1 d . . . . .
O1W O 0.0916(3) 0.1890(3) 0.7731(3) 0.0306(11) Uani 1 1 d . . . . .
O2 O 0.2553(3) 0.1011(3) 0.8592(3) 0.0249(10) Uani 1 1 d . . . . .
O2W O 0.3899(3) 0.2827(3) 0.8449(4) 0.0328(12) Uani 1 1 d . . . . .
O3 O 0.3973(3) 0.0372(3) 0.9499(4) 0.0341(12) Uani 1 1 d . . . . .
H3B H 0.371719 0.071865 0.908380 0.051 Uiso 1 1 calc R U . . .
O3W O 0.3794(4) 0.3821(5) 0.6429(5) 0.070(2) Uani 1 1 d . . . . .
O4 O 0.4100(4) -0.2396(4) 1.2349(4) 0.0420(13) Uani 1 1 d . . . . .
O4W O 0.4177(4) 0.6064(5) 0.3929(5) 0.0651(19) Uani 1 1 d . . . . .
O5 O 0.2484(4) -0.2821(4) 1.3000(4) 0.0447(14) Uani 1 1 d . . . . .
O5W O 0.9780(6) 0.1710(5) 0.0810(6) 0.084(2) Uani 1 1 d . . . . .
O6 O 0.1116(3) -0.2207(4) 1.2080(4) 0.0523(17) Uani 1 1 d . . . . .
H6B H 0.137409 -0.253543 1.250409 0.078 Uiso 1 1 calc R U . . .
O7 O 0.1578(4) 0.2868(4) 0.9300(4) 0.0406(13) Uani 1 1 d . . . . .
O8 O 0.1845(4) 0.4061(3) 0.8013(4) 0.0423(14) Uani 1 1 d . . . . .
O9 O 0.0803(5) 0.5621(4) 0.7995(4) 0.068(2) Uani 1 1 d . . . . .
H9B H 0.121061 0.522390 0.776701 0.102 Uiso 1 1 calc R U . . .
O10 O 0.2551(4) 0.4970(4) 0.5551(4) 0.0454(15) Uani 1 1 d . . . . .
O11 O 0.1839(3) 0.3460(3) 0.6146(4) 0.0307(11) Uani 1 1 d . . . . .
O12 O 0.0047(4) 0.3061(3) 0.5925(4) 0.0370(13) Uani 1 1 d . . . . .
H12C H 0.058309 0.294703 0.610278 0.056 Uiso 1 1 calc R U . . .
O13 O 0.2873(3) 0.1484(3) 0.6130(4) 0.0344(12) Uani 1 1 d . . . . .
O14 O 0.4161(3) 0.1660(3) 0.6845(4) 0.0350(12) Uani 1 1 d . . . . .
O15 O 0.5765(3) 0.0675(3) 0.6485(4) 0.0341(12) Uani 1 1 d . . . . .
H15B H 0.536628 0.104813 0.676705 0.051 Uiso 1 1 calc R U . . .
O16 O 0.6172(6) 0.5568(6) 0.0577(6) 0.086(2) Uani 1 1 d . . . . .
O17 O 0.1628(5) 0.2101(5) 0.3749(5) 0.078(2) Uani 1 1 d . . . . .
N1 N 0.6439(4) -0.1475(4) 0.8550(4) 0.0312(14) Uani 1 1 d . . . . .
N2 N 0.7924(4) -0.0853(4) 0.7827(4) 0.0295(14) Uani 1 1 d . . . . .
N3 N 0.8357(5) 0.0363(4) 0.6424(5) 0.0339(15) Uani 1 1 d . . . . .
N4 N 0.8653(5) 0.1582(4) 0.5016(5) 0.0361(15) Uani 1 1 d . . . . .
N5 N 0.7551(5) 0.2399(5) 0.4298(5) 0.0447(17) Uani 1 1 d . . . . .
N6 N 0.6887(6) 0.4104(6) 0.0222(6) 0.060(2) Uani 1 1 d . . . . .
N7 N 0.2230(6) 0.3682(5) 0.3202(6) 0.059(2) Uani 1 1 d . . . . .
C1 C 0.6942(5) -0.0810(5) 0.7812(5) 0.0302(16) Uani 1 1 d . . . . .
H1A H 0.665622 -0.038538 0.735969 0.036 Uiso 1 1 calc R U . . .
C2 C 0.7137(6) -0.1952(5) 0.9061(6) 0.0383(19) Uani 1 1 d . . . . .
H2A H 0.698826 -0.244564 0.961552 0.046 Uiso 1 1 calc R U . . .
C3 C 0.8068(6) -0.1571(5) 0.8606(6) 0.0377(19) Uani 1 1 d . . . . .
H3A H 0.867901 -0.175221 0.878076 0.045 Uiso 1 1 calc R U . . .
C4 C 0.8701(5) -0.0247(5) 0.7106(5) 0.0307(16) Uani 1 1 d . . . . .
C5 C 0.9711(5) -0.0319(5) 0.7183(6) 0.0366(18) Uani 1 1 d . . . . .
H5A H 0.990556 -0.074819 0.769543 0.044 Uiso 1 1 calc R U . . .
C6 C 1.0409(6) 0.0271(5) 0.6471(6) 0.0395(19) Uani 1 1 d . . . . .
H6A H 1.109043 0.023912 0.649466 0.047 Uiso 1 1 calc R U . . .
C7 C 1.0102(6) 0.0915(5) 0.5714(6) 0.0380(19) Uani 1 1 d . . . . .
H7A H 1.056210 0.131236 0.521888 0.046 Uiso 1 1 calc R U . . .
C8 C 0.9066(6) 0.0929(5) 0.5744(5) 0.0340(18) Uani 1 1 d . . . . .
C9 C 0.7671(7) 0.1766(6) 0.5106(6) 0.045(2) Uani 1 1 d . . . . .
H9A H 0.715560 0.150037 0.563725 0.054 Uiso 1 1 calc R U . . .
C10 C 0.9188(7) 0.2102(5) 0.4113(6) 0.046(2) Uani 1 1 d . . . . .
H10A H 0.988415 0.210493 0.386595 0.055 Uiso 1 1 calc R U . . .
C11 C 0.8491(7) 0.2604(6) 0.3665(6) 0.052(2) Uani 1 1 d . . . . .
H11A H 0.862052 0.300993 0.304699 0.062 Uiso 1 1 calc R U . . .
C12 C 0.6592(7) 0.2848(6) 0.4151(7) 0.055(2) Uani 1 1 d . . . . .
H12A H 0.669476 0.355819 0.399368 0.067 Uiso 1 1 calc R U . . .
H12B H 0.609601 0.270707 0.477534 0.067 Uiso 1 1 calc R U . . .
C13 C 0.6151(6) 0.2500(5) 0.3323(6) 0.044(2) Uani 1 1 d . . . . .
C14 C 0.5441(7) 0.3099(6) 0.2929(7) 0.055(2) Uani 1 1 d . . . . .
H14A H 0.529473 0.370922 0.313080 0.066 Uiso 1 1 calc R U . . .
C15 C 0.4957(6) 0.2796(6) 0.2247(7) 0.053(2) Uani 1 1 d . . . . .
H15A H 0.447496 0.319653 0.200666 0.064 Uiso 1 1 calc R U . . .
C16 C 0.5181(6) 0.1897(6) 0.1914(6) 0.0390(19) Uani 1 1 d . . . . .
C17 C 0.5886(6) 0.1313(6) 0.2293(6) 0.043(2) Uani 1 1 d . . . . .
H17A H 0.603570 0.070720 0.208225 0.052 Uiso 1 1 calc R U . . .
C18 C 0.6382(6) 0.1605(5) 0.2985(6) 0.046(2) Uani 1 1 d . . . . .
H18A H 0.686672 0.120364 0.322026 0.056 Uiso 1 1 calc R U . . .
C19 C 0.5329(5) -0.1577(6) 0.8879(6) 0.0408(19) Uani 1 1 d . . . . .
H19A H 0.505682 -0.095085 0.903922 0.049 Uiso 1 1 calc R U . . .
H19B H 0.516441 -0.206042 0.948321 0.049 Uiso 1 1 calc R U . . .
C20 C 0.1912(5) 0.0363(5) 0.9147(5) 0.0268(16) Uani 1 1 d . . . . .
C21 C 0.2251(5) -0.0297(5) 0.9986(5) 0.0232(15) Uani 1 1 d . . . . .
C22 C 0.3254(5) -0.0281(5) 1.0106(5) 0.0237(15) Uani 1 1 d . . . . .
C23 C 0.3547(5) -0.0944(5) 1.0861(5) 0.0250(15) Uani 1 1 d . . . . .
H23A H 0.421867 -0.094421 1.092211 0.030 Uiso 1 1 calc R U . . .
C24 C 0.2847(5) -0.1610(5) 1.1530(5) 0.0252(15) Uani 1 1 d . . . . .
C25 C 0.1833(5) -0.1589(5) 1.1436(5) 0.0322(17) Uani 1 1 d . . . . .
C26 C 0.1546(5) -0.0938(5) 1.0683(5) 0.0328(17) Uani 1 1 d . . . . .
H26A H 0.087052 -0.092250 1.063654 0.039 Uiso 1 1 calc R U . . .
C27 C 0.3172(5) -0.2329(5) 1.2347(5) 0.0291(16) Uani 1 1 d . . . . .
C28 C 0.1403(5) 0.3711(5) 0.8917(5) 0.0293(16) Uani 1 1 d . . . . .
C29 C 0.0262(6) 0.4105(5) 1.0491(5) 0.0372(19) Uani 1 1 d . . . . .
H29A H 0.043709 0.350796 1.082399 0.045 Uiso 1 1 calc R U . . .
C30 C 0.0684(5) 0.4382(5) 0.9469(5) 0.0247(15) Uani 1 1 d . . . . .
C31 C 0.0416(6) 0.5290(5) 0.8985(5) 0.0360(18) Uani 1 1 d . . . . .
C32 C 0.1830(5) 0.4359(5) 0.5702(5) 0.0268(16) Uani 1 1 d . . . . .
C33 C 0.0877(5) 0.4671(4) 0.5338(5) 0.0229(15) Uani 1 1 d . . . . .
C34 C 0.0817(5) 0.5641(5) 0.4856(5) 0.0298(16) Uani 1 1 d . . . . .
H34A H 0.136741 0.607248 0.475172 0.036 Uiso 1 1 calc R U . . .
C35 C 0.0050(5) 0.4034(5) 0.5469(5) 0.0268(16) Uani 1 1 d . . . . .
C36 C 0.3766(5) 0.1302(5) 0.6210(5) 0.0271(16) Uani 1 1 d . . . . .
C37 C 0.4051(5) 0.0287(5) 0.4819(5) 0.0260(15) Uani 1 1 d . . . . .
H37A H 0.342040 0.047851 0.469964 0.031 Uiso 1 1 calc R U . . .
C38 C 0.4419(5) 0.0638(5) 0.5573(5) 0.0244(15) Uani 1 1 d . . . . .
C39 C 0.5369(5) 0.0346(5) 0.5750(5) 0.0240(15) Uani 1 1 d . . . . .
C40 C 0.6712(8) 0.4845(8) 0.0749(8) 0.070(3) Uani 1 1 d . . . . .
H40A H 0.701967 0.482133 0.129101 0.085 Uiso 1 1 calc R U . . .
C41 C 0.7574(8) 0.3307(7) 0.0436(9) 0.086(4) Uani 1 1 d . . . . .
H41A H 0.759381 0.285104 -0.002593 0.129 Uiso 1 1 calc R U . . .
H41B H 0.824067 0.357725 0.036749 0.129 Uiso 1 1 calc R U . . .
H41C H 0.733822 0.296948 0.110527 0.129 Uiso 1 1 calc R U . . .
C42 C 0.6395(10) 0.4067(8) -0.0596(9) 0.101(4) Uani 1 1 d . . . . .
H42A H 0.660322 0.349019 -0.089193 0.151 Uiso 1 1 calc R U . . .
H42B H 0.567436 0.403967 -0.035274 0.151 Uiso 1 1 calc R U . . .
H42C H 0.657935 0.464587 -0.108824 0.151 Uiso 1 1 calc R U . . .
C43 C 0.2221(7) 0.2781(7) 0.3752(7) 0.058(3) Uani 1 1 d . . . . .
H43A H 0.268811 0.266151 0.415884 0.069 Uiso 1 1 calc R U . . .
C44 C 0.2964(8) 0.4438(6) 0.3252(8) 0.072(3) Uani 1 1 d . . . . .
H44A H 0.286977 0.503363 0.281832 0.109 Uiso 1 1 calc R U . . .
H44B H 0.286467 0.456764 0.392597 0.109 Uiso 1 1 calc R U . . .
H44C H 0.363800 0.420870 0.304608 0.109 Uiso 1 1 calc R U . . .
C45 C 0.1481(9) 0.3969(9) 0.2605(9) 0.095(4) Uani 1 1 d . . . . .
H45A H 0.161805 0.463592 0.227091 0.143 Uiso 1 1 calc R U . . .
H45B H 0.151269 0.353748 0.211870 0.143 Uiso 1 1 calc R U . . .
H45C H 0.081801 0.392290 0.303185 0.143 Uiso 1 1 calc R U . . .

loop_
_atom_site_aniso_label
_atom_site_aniso_U_11
_atom_site_aniso_U_22
_atom_site_aniso_U_33
_atom_site_aniso_U_23
_atom_site_aniso_U_13
_atom_site_aniso_U_12
Eu1 0.01849(18) 0.02058(17) 0.02073(19) -0.00398(13) -0.00472(13) 0.00569(13)
O1 0.027(3) 0.043(3) 0.065(4) 0.022(3) -0.023(3) -0.008(2)
O1W 0.024(3) 0.034(3) 0.032(3) 0.003(2) -0.006(2) -0.003(2)
O2 0.019(2) 0.022(2) 0.031(3) 0.003(2) -0.005(2) 0.000(2)
O2W 0.029(3) 0.041(3) 0.031(3) -0.009(2) -0.010(2) -0.002(2)
O3 0.022(3) 0.038(3) 0.038(3) 0.012(2) -0.010(2) -0.006(2)
O3W 0.029(3) 0.074(4) 0.087(5) 0.047(4) -0.009(3) -0.008(3)
O4 0.030(3) 0.049(3) 0.049(4) 0.000(3) -0.018(3) 0.004(3)
O4W 0.035(3) 0.078(4) 0.072(5) 0.031(4) -0.019(3) -0.004(3)
O5 0.034(3) 0.051(3) 0.040(3) 0.018(3) -0.005(3) -0.001(3)
O5W 0.095(6) 0.070(5) 0.097(6) 0.003(4) -0.050(5) -0.008(4)
O6 0.020(3) 0.057(4) 0.064(4) 0.034(3) -0.007(3) -0.003(3)
O7 0.046(3) 0.036(3) 0.044(4) -0.012(3) -0.013(3) 0.022(3)
O8 0.053(3) 0.032(3) 0.033(3) -0.009(2) 0.012(3) 0.008(3)
O9 0.114(5) 0.043(3) 0.027(3) 0.004(3) 0.023(3) 0.033(4)
O10 0.034(3) 0.037(3) 0.067(4) 0.014(3) -0.029(3) -0.008(3)
O11 0.037(3) 0.021(2) 0.034(3) 0.003(2) -0.014(2) 0.004(2)
O12 0.037(3) 0.019(2) 0.055(4) 0.012(2) -0.023(3) -0.001(2)
O13 0.021(3) 0.041(3) 0.046(3) -0.020(2) -0.010(2) 0.014(2)
O14 0.024(3) 0.042(3) 0.046(3) -0.025(2) -0.009(2) 0.011(2)
O15 0.029(3) 0.045(3) 0.036(3) -0.020(2) -0.013(2) 0.016(2)
O16 0.087(6) 0.080(5) 0.107(7) -0.055(5) -0.028(5) 0.006(5)
O17 0.085(5) 0.072(4) 0.069(5) -0.027(4) 0.014(4) -0.040(4)
N1 0.029(3) 0.035(3) 0.029(4) -0.005(3) -0.006(3) -0.003(3)
N2 0.028(3) 0.031(3) 0.029(4) 0.001(3) -0.008(3) 0.005(3)
N3 0.040(4) 0.028(3) 0.035(4) -0.002(3) -0.011(3) -0.005(3)
N4 0.039(4) 0.037(4) 0.031(4) -0.004(3) -0.005(3) -0.009(3)
N5 0.058(5) 0.036(4) 0.045(5) -0.005(3) -0.023(4) -0.004(3)
N6 0.067(5) 0.059(5) 0.054(5) -0.023(4) -0.003(4) -0.009(4)
N7 0.066(5) 0.050(5) 0.062(6) -0.010(4) -0.013(4) -0.010(4)
C1 0.031(4) 0.035(4) 0.025(4) -0.005(3) -0.006(3) -0.001(3)
C2 0.042(5) 0.040(4) 0.029(5) 0.005(3) -0.007(4) 0.002(4)
C3 0.033(4) 0.041(4) 0.035(5) 0.006(4) -0.006(3) 0.007(4)
C4 0.035(4) 0.028(4) 0.028(4) -0.007(3) -0.003(3) 0.002(3)
C5 0.035(4) 0.035(4) 0.039(5) -0.002(3) -0.010(4) -0.001(4)
C6 0.037(5) 0.041(4) 0.043(5) -0.019(4) -0.006(4) 0.003(4)
C7 0.043(5) 0.034(4) 0.034(5) -0.010(3) 0.000(4) -0.011(4)
C8 0.047(5) 0.031(4) 0.024(4) -0.005(3) -0.006(4) -0.010(4)
C9 0.059(6) 0.038(4) 0.041(5) -0.003(4) -0.018(4) -0.011(4)
C10 0.064(6) 0.039(4) 0.029(5) 0.004(4) -0.006(4) -0.014(4)
C11 0.070(6) 0.046(5) 0.037(5) 0.005(4) -0.013(5) -0.018(5)
C12 0.070(6) 0.038(5) 0.068(7) -0.008(4) -0.035(5) 0.001(5)
C13 0.050(5) 0.032(4) 0.052(6) -0.002(4) -0.019(4) -0.007(4)
C14 0.060(6) 0.046(5) 0.070(7) -0.017(5) -0.034(5) 0.010(5)
C15 0.049(5) 0.056(5) 0.064(7) -0.022(5) -0.025(5) 0.011(5)
C16 0.034(4) 0.046(5) 0.035(5) 0.000(4) -0.009(4) -0.008(4)
C17 0.052(5) 0.035(4) 0.044(5) 0.000(4) -0.017(4) -0.010(4)
C18 0.052(5) 0.031(4) 0.059(6) 0.002(4) -0.027(5) 0.002(4)
C19 0.027(4) 0.061(5) 0.032(5) -0.011(4) 0.002(3) -0.006(4)
C20 0.024(4) 0.025(4) 0.029(4) -0.003(3) -0.001(3) -0.002(3)
C21 0.021(3) 0.024(3) 0.023(4) -0.002(3) -0.002(3) 0.002(3)
C22 0.023(4) 0.023(3) 0.023(4) -0.004(3) -0.001(3) 0.003(3)
C23 0.019(3) 0.033(4) 0.026(4) -0.006(3) -0.009(3) 0.004(3)
C24 0.021(4) 0.030(4) 0.024(4) -0.002(3) -0.004(3) 0.000(3)
C25 0.018(4) 0.040(4) 0.033(4) 0.006(3) -0.002(3) 0.003(3)
C26 0.019(4) 0.040(4) 0.036(5) 0.005(3) -0.008(3) 0.002(3)
C27 0.030(4) 0.026(4) 0.035(5) -0.006(3) -0.015(3) 0.008(3)
C28 0.030(4) 0.027(4) 0.033(5) -0.010(3) -0.008(3) 0.009(3)
C29 0.053(5) 0.024(4) 0.029(5) 0.004(3) -0.003(4) 0.012(4)
C30 0.026(4) 0.026(4) 0.022(4) -0.009(3) -0.001(3) 0.005(3)
C31 0.050(5) 0.033(4) 0.019(4) 0.000(3) 0.003(3) 0.014(4)
C32 0.023(4) 0.031(4) 0.027(4) -0.002(3) -0.009(3) -0.003(3)
C33 0.022(4) 0.020(3) 0.025(4) 0.002(3) -0.005(3) 0.001(3)
C34 0.031(4) 0.026(4) 0.030(4) 0.001(3) -0.007(3) -0.007(3)
C35 0.032(4) 0.021(3) 0.027(4) 0.004(3) -0.012(3) 0.003(3)
C36 0.027(4) 0.022(3) 0.030(4) 0.000(3) -0.002(3) -0.001(3)
C37 0.021(3) 0.030(4) 0.027(4) -0.008(3) -0.002(3) 0.011(3)
C38 0.018(3) 0.026(4) 0.027(4) -0.004(3) -0.001(3) 0.003(3)
C39 0.024(4) 0.027(3) 0.021(4) -0.009(3) -0.002(3) 0.005(3)
C40 0.062(7) 0.087(8) 0.070(8) -0.044(6) -0.007(6) -0.017(6)
C41 0.079(8) 0.058(7) 0.118(11) -0.011(7) -0.017(7) 0.005(6)
C42 0.149(12) 0.088(9) 0.081(10) -0.042(7) -0.040(9) 0.013(8)
C43 0.058(6) 0.063(6) 0.047(6) -0.018(5) 0.007(5) -0.006(5)
C44 0.082(8) 0.049(6) 0.080(8) -0.014(5) 0.002(6) -0.017(5)
C45 0.097(9) 0.111(10) 0.087(9) -0.002(8) -0.049(8) -0.004(8)

loop_
_atom_type_symbol
_atom_type_description
_atom_type_scat_dispersion_real
_atom_type_scat_dispersion_imag
_atom_type_scat_source
C C 0.0033 0.0016 'International Tables Vol C Tables 4.2.6.8 and 6.1.1.4'
Eu Eu -0.1578 3.6682 'International Tables Vol C Tables 4.2.6.8 and 6.1.1.4'
N N 0.0061 0.0033 'International Tables Vol C Tables 4.2.6.8 and 6.1.1.4'
O O 0.0106 0.0060 'International Tables Vol C Tables 4.2.6.8 and 6.1.1.4'
H H 0.0000 0.0000 'International Tables Vol C Tables 4.2.6.8 and 6.1.1.4'

loop_
_geom_angle_atom_site_label_1
_geom_angle_atom_site_label_2
_geom_angle_atom_site_label_3
_geom_angle
_geom_angle_site_symmetry_1
_geom_angle_site_symmetry_3
_geom_angle_publ_flag
O3W Eu1 O1W 143.69(17) . . ?
O3W Eu1 O8 79.5(2) . . ?
O1W Eu1 O8 87.57(17) . . ?
O3W Eu1 O2 141.68(16) . . ?
O1W Eu1 O2 73.12(14) . . ?
O8 Eu1 O2 122.61(16) . . ?
O3W Eu1 O11 70.60(17) . . ?
O1W Eu1 O11 73.13(15) . . ?
O8 Eu1 O11 71.19(17) . . ?
O2 Eu1 O11 142.63(14) . . ?
O3W Eu1 O2W 73.87(19) . . ?
O1W Eu1 O2W 139.23(16) . . ?
O8 Eu1 O2W 85.86(18) . . ?
O2 Eu1 O2W 76.90(15) . . ?
O11 Eu1 O2W 140.44(15) . . ?
O3W Eu1 O14 74.89(19) . . ?
O1W Eu1 O14 122.98(15) . . ?
O8 Eu1 O14 149.44(17) . . ?
O2 Eu1 O14 72.62(16) . . ?
O11 Eu1 O14 114.30(17) . . ?
O2W Eu1 O14 71.35(15) . . ?
O3W Eu1 O13 92.4(2) . . ?
O1W Eu1 O13 79.75(16) . . ?
O8 Eu1 O13 146.12(17) . . ?
O2 Eu1 O13 83.60(16) . . ?
O11 Eu1 O13 75.08(15) . . ?
O2W Eu1 O13 123.66(15) . . ?
O14 Eu1 O13 52.38(15) . . ?
O3W Eu1 O7 120.5(2) . . ?
O1W Eu1 O7 71.76(16) . . ?
O8 Eu1 O7 50.08(16) . . ?
O2 Eu1 O7 72.52(15) . . ?
O11 Eu1 O7 110.98(15) . . ?
O2W Eu1 O7 73.31(15) . . ?
O14 Eu1 O7 134.71(16) . . ?
O13 Eu1 O7 146.95(15) . . ?
O3W Eu1 C36 82.9(2) . . ?
O1W Eu1 C36 101.65(18) . . ?
O8 Eu1 C36 160.20(17) . . ?
O2 Eu1 C36 77.07(17) . . ?
O11 Eu1 C36 94.54(18) . . ?
O2W Eu1 C36 97.82(18) . . ?
O14 Eu1 C36 26.49(17) . . ?
O13 Eu1 C36 25.89(16) . . ?
O7 Eu1 C36 149.51(17) . . ?
O3W Eu1 C28 101.9(2) . . ?
O1W Eu1 C28 76.42(18) . . ?
O8 Eu1 C28 25.48(17) . . ?
O2 Eu1 C28 97.22(18) . . ?
O11 Eu1 C28 90.04(18) . . ?
O2W Eu1 C28 80.68(17) . . ?
O14 Eu1 C28 151.68(18) . . ?
O13 Eu1 C28 154.76(17) . . ?
O7 Eu1 C28 24.80(16) . . ?
C36 Eu1 C28 174.3(2) . . ?
C20 O2 Eu1 140.7(4) . . ?
C22 O3 H3B 109.5 . . ?
C25 O6 H6B 109.5 . . ?
C28 O7 Eu1 88.0(4) . . ?
C28 O8 Eu1 100.2(4) . . ?
C31 O9 H9B 109.5 . . ?
C32 O11 Eu1 136.4(4) . . ?
C35 O12 H12C 109.5 . . ?
C36 O13 Eu1 92.6(4) . . ?
C36 O14 Eu1 93.6(4) . . ?
C39 O15 H15B 109.5 . . ?
C1 N1 C2 108.0(6) . . ?
C1 N1 C19 126.0(6) . . ?
C2 N1 C19 125.3(6) . . ?
C1 N2 C3 109.5(6) . . ?
C1 N2 C4 123.6(6) . . ?
C3 N2 C4 126.9(6) . . ?
C4 N3 C8 115.3(6) . . ?
C9 N4 C10 109.1(7) . . ?
C9 N4 C8 124.0(6) . . ?
C10 N4 C8 126.9(7) . . ?
C9 N5 C11 108.5(7) . . ?
C9 N5 C12 125.3(8) . . ?
C11 N5 C12 126.0(7) . . ?
C40 N6 C42 120.3(10) . . ?
C40 N6 C41 122.5(9) . . ?
C42 N6 C41 117.2(8) . . ?
C43 N7 C45 122.3(9) . . ?
C43 N7 C44 119.9(8) . . ?
C45 N7 C44 117.6(8) . . ?
N1 C1 N2 108.7(6) . . ?
N1 C1 H1A 125.7 . . ?
N2 C1 H1A 125.7 . . ?
C3 C2 N1 107.9(6) . . ?
C3 C2 H2A 126.0 . . ?
N1 C2 H2A 126.0 . . ?
C2 C3 N2 105.9(6) . . ?
C2 C3 H3A 127.0 . . ?
N2 C3 H3A 127.0 . . ?
N3 C4 C5 125.3(7) . . ?
N3 C4 N2 114.4(6) . . ?
C5 C4 N2 120.3(6) . . ?
C6 C5 C4 117.2(7) . . ?
C6 C5 H5A 121.4 . . ?
C4 C5 H5A 121.4 . . ?
C5 C6 C7 120.5(7) . . ?
C5 C6 H6A 119.7 . . ?
C7 C6 H6A 119.7 . . ?
C6 C7 C8 116.0(7) . . ?
C6 C7 H7A 122.0 . . ?
C8 C7 H7A 122.0 . . ?
N3 C8 C7 125.5(7) . . ?
N3 C8 N4 113.3(6) . . ?
C7 C8 N4 121.2(6) . . ?
N4 C9 N5 108.5(8) . . ?
N4 C9 H9A 125.8 . . ?
N5 C9 H9A 125.8 . . ?
C11 C10 N4 106.4(8) . . ?
C11 C10 H10A 126.8 . . ?
N4 C10 H10A 126.8 . . ?
C10 C11 N5 107.5(7) . . ?
C10 C11 H11A 126.2 . . ?
N5 C11 H11A 126.2 . . ?
N5 C12 C13 115.3(7) . . ?
N5 C12 H12A 108.5 . . ?
C13 C12 H12A 108.5 . . ?
N5 C12 H12B 108.5 . . ?
C13 C12 H12B 108.5 . . ?
H12A C12 H12B 107.5 . . ?
C18 C13 C14 118.5(8) . . ?
C18 C13 C12 123.6(7) . . ?
C14 C13 C12 117.8(7) . . ?
C15 C14 C13 120.8(8) . . ?
C15 C14 H14A 119.6 . . ?
C13 C14 H14A 119.6 . . ?
C14 C15 C16 120.8(8) . . ?
C14 C15 H15A 119.6 . . ?
C16 C15 H15A 119.6 . . ?
C17 C16 C15 118.4(8) . . ?
C17 C16 C19 120.8(7) . 2_656 ?
C15 C16 C19 120.8(7) . 2_656 ?
C16 C17 C18 121.7(8) . . ?
C16 C17 H17A 119.2 . . ?
C18 C17 H17A 119.2 . . ?
C17 C18 C13 119.8(8) . . ?
C17 C18 H18A 120.1 . . ?
C13 C18 H18A 120.1 . . ?
N1 C19 C16 113.0(6) . 2_656 ?
N1 C19 H19A 109.0 . . ?
C16 C19 H19A 109.0 2_656 . ?
N1 C19 H19B 109.0 . . ?
C16 C19 H19B 109.0 2_656 . ?
H19A C19 H19B 107.8 . . ?
O1 C20 O2 122.6(6) . . ?
O1 C20 C21 119.8(6) . . ?
O2 C20 C21 117.6(6) . . ?
C22 C21 C26 118.5(6) . . ?
C22 C21 C20 121.8(6) . . ?
C26 C21 C20 119.7(6) . . ?
O3 C22 C23 118.1(6) . . ?
O3 C22 C21 122.1(6) . . ?
C23 C22 C21 119.8(6) . . ?
C22 C23 C24 121.3(6) . . ?
C22 C23 H23A 119.4 . . ?
C24 C23 H23A 119.4 . . ?
C25 C24 C23 118.6(6) . . ?
C25 C24 C27 120.5(6) . . ?
C23 C24 C27 120.9(6) . . ?
O6 C25 C26 118.9(6) . . ?
O6 C25 C24 121.0(6) . . ?
C26 C25 C24 120.0(6) . . ?
C25 C26 C21 121.6(6) . . ?
C25 C26 H26A 119.2 . . ?
C21 C26 H26A 119.2 . . ?
O4 C27 O5 123.7(7) . . ?
O4 C27 C24 118.7(6) . . ?
O5 C27 C24 117.6(6) . . ?
O7 C28 O8 120.8(6) . . ?
O7 C28 C30 122.7(7) . . ?
O8 C28 C30 116.5(6) . . ?
O7 C28 Eu1 67.2(4) . . ?
O8 C28 Eu1 54.4(3) . . ?
C30 C28 Eu1 167.4(5) . . ?
C31 C29 C30 121.2(6) 2_567 . ?
C31 C29 H29A 119.4 2_567 . ?
C30 C29 H29A 119.4 . . ?
C31 C30 C29 118.4(6) . . ?
C31 C30 C28 121.5(6) . . ?
C29 C30 C28 120.2(6) . . ?
O9 C31 C29 117.5(6) . 2_567 ?
O9 C31 C30 122.1(6) . . ?
C29 C31 C30 120.4(6) 2_567 . ?
O10 C32 O11 124.5(6) . . ?
O10 C32 C33 119.2(6) . . ?
O11 C32 C33 116.3(6) . . ?
C35 C33 C34 118.4(6) . . ?
C35 C33 C32 122.6(5) . . ?
C34 C33 C32 119.0(6) . . ?
C35 C34 C33 121.0(6) 2_566 . ?
C35 C34 H34A 119.5 2_566 . ?
C33 C34 H34A 119.5 . . ?
O12 C35 C34 117.1(6) . 2_566 ?
O12 C35 C33 122.3(6) . . ?
C34 C35 C33 120.6(6) 2_566 . ?
O13 C36 O14 121.5(6) . . ?
O13 C36 C38 121.4(6) . . ?
O14 C36 C38 117.1(6) . . ?
O13 C36 Eu1 61.5(4) . . ?
O14 C36 Eu1 60.0(3) . . ?
C38 C36 Eu1 177.1(5) . . ?
C39 C37 C38 119.8(6) 2_656 . ?
C39 C37 H37A 120.1 2_656 . ?
C38 C37 H37A 120.1 . . ?
C37 C38 C39 119.8(6) . . ?
C37 C38 C36 119.4(6) . . ?
C39 C38 C36 120.7(6) . . ?
O15 C39 C37 117.7(6) . 2_656 ?
O15 C39 C38 122.0(6) . . ?
C37 C39 C38 120.3(6) 2_656 . ?
O16 C40 N6 125.5(10) . . ?
O16 C40 H40A 117.2 . . ?
N6 C40 H40A 117.2 . . ?
N6 C41 H41A 109.5 . . ?
N6 C41 H41B 109.5 . . ?
H41A C41 H41B 109.5 . . ?
N6 C41 H41C 109.5 . . ?
H41A C41 H41C 109.5 . . ?
H41B C41 H41C 109.5 . . ?
N6 C42 H42A 109.5 . . ?
N6 C42 H42B 109.5 . . ?
H42A C42 H42B 109.5 . . ?
N6 C42 H42C 109.5 . . ?
H42A C42 H42C 109.5 . . ?
H42B C42 H42C 109.5 . . ?
O17 C43 N7 123.9(10) . . ?
O17 C43 H43A 118.1 . . ?
N7 C43 H43A 118.1 . . ?
N7 C44 H44A 109.5 . . ?
N7 C44 H44B 109.5 . . ?
H44A C44 H44B 109.5 . . ?
N7 C44 H44C 109.5 . . ?
H44A C44 H44C 109.5 . . ?
H44B C44 H44C 109.5 . . ?
N7 C45 H45A 109.5 . . ?
N7 C45 H45B 109.5 . . ?
H45A C45 H45B 109.5 . . ?
N7 C45 H45C 109.5 . . ?
H45A C45 H45C 109.5 . . ?
H45B C45 H45C 109.5 . . ?

loop_
_geom_bond_atom_site_label_1
_geom_bond_atom_site_label_2
_geom_bond_distance
_geom_bond_site_symmetry_2
_geom_bond_publ_flag
Eu1 O3W 2.421(5) . ?
Eu1 O1W 2.425(4) . ?
Eu1 O8 2.432(5) . ?
Eu1 O2 2.437(4) . ?
Eu1 O11 2.453(4) . ?
Eu1 O2W 2.487(4) . ?
Eu1 O14 2.490(4) . ?
Eu1 O13 2.527(5) . ?
Eu1 O7 2.717(5) . ?
Eu1 C36 2.871(7) . ?
Eu1 C28 2.946(7) . ?
O1 C20 1.249(8) . ?
O2 C20 1.286(7) . ?
O3 C22 1.376(7) . ?
O3 H3B 0.8200 . ?
O4 C27 1.257(8) . ?
O5 C27 1.267(8) . ?
O6 C25 1.368(8) . ?
O6 H6B 0.8200 . ?
O7 C28 1.236(8) . ?
O8 C28 1.287(8) . ?
O9 C31 1.367(8) . ?
O9 H9B 0.8200 . ?
O10 C32 1.256(7) . ?
O11 C32 1.290(7) . ?
O12 C35 1.385(7) . ?
O12 H12C 0.8200 . ?
O13 C36 1.255(8) . ?
O14 C36 1.283(8) . ?
O15 C39 1.385(7) . ?
O15 H15B 0.8200 . ?
O16 C40 1.247(12) . ?
O17 C43 1.241(10) . ?
N1 C1 1.330(8) . ?
N1 C2 1.394(9) . ?
N1 C19 1.476(9) . ?
N2 C1 1.334(8) . ?
N2 C3 1.388(8) . ?
N2 C4 1.453(9) . ?
N3 C4 1.319(9) . ?
N3 C8 1.348(9) . ?
N4 C9 1.332(10) . ?
N4 C10 1.396(9) . ?
N4 C8 1.442(9) . ?
N5 C9 1.344(9) . ?
N5 C11 1.386(10) . ?
N5 C12 1.468(10) . ?
N6 C40 1.335(11) . ?
N6 C42 1.442(12) . ?
N6 C41 1.461(12) . ?
N7 C43 1.345(11) . ?
N7 C45 1.453(11) . ?
N7 C44 1.467(11) . ?
C1 H1A 0.9300 . ?
C2 C3 1.354(10) . ?
C2 H2A 0.9300 . ?
C3 H3A 0.9300 . ?
C4 C5 1.394(10) . ?
C5 C6 1.375(10) . ?
C5 H5A 0.9300 . ?
C6 C7 1.392(10) . ?
C6 H6A 0.9300 . ?
C7 C8 1.393(10) . ?
C7 H7A 0.9300 . ?
C9 H9A 0.9300 . ?
C10 C11 1.360(11) . ?
C10 H10A 0.9300 . ?
C11 H11A 0.9300 . ?
C12 C13 1.542(11) . ?
C12 H12A 0.9700 . ?
C12 H12B 0.9700 . ?
C13 C18 1.392(11) . ?
C13 C14 1.398(11) . ?
C14 C15 1.376(11) . ?
C14 H14A 0.9300 . ?
C15 C16 1.393(11) . ?
C15 H15A 0.9300 . ?
C16 C17 1.375(10) . ?
C16 C19 1.537(10) 2_656 ?
C17 C18 1.392(10) . ?
C17 H17A 0.9300 . ?
C18 H18A 0.9300 . ?
C19 H19A 0.9700 . ?
C19 H19B 0.9700 . ?
C20 C21 1.508(9) . ?
C21 C22 1.403(9) . ?
C21 C26 1.406(9) . ?
C22 C23 1.396(9) . ?
C23 C24 1.406(9) . ?
C23 H23A 0.9300 . ?
C24 C25 1.405(9) . ?
C24 C27 1.517(9) . ?
C25 C26 1.382(9) . ?
C26 H26A 0.9300 . ?
C28 C30 1.504(9) . ?
C29 C31 1.394(10) 2_567 ?
C29 C30 1.404(9) . ?
C29 H29A 0.9300 . ?
C30 C31 1.401(9) . ?
C32 C33 1.515(9) . ?
C33 C35 1.392(9) . ?
C33 C34 1.402(8) . ?
C34 C35 1.389(9) 2_566 ?
C34 H34A 0.9300 . ?
C36 C38 1.514(9) . ?
C37 C39 1.389(9) 2_656 ?
C37 C38 1.401(9) . ?
C37 H37A 0.9300 . ?
C38 C39 1.401(8) . ?
C40 H40A 0.9300 . ?
C41 H41A 0.9600 . ?
C41 H41B 0.9600 . ?
C41 H41C 0.9600 . ?
C42 H42A 0.9600 . ?
C42 H42B 0.9600 . ?
C42 H42C 0.9600 . ?
C43 H43A 0.9300 . ?
C44 H44A 0.9600 . ?
C44 H44B 0.9600 . ?
C44 H44C 0.9600 . ?
C45 H45A 0.9600 . ?
C45 H45B 0.9600 . ?
C45 H45C 0.9600 . ?

loop_
_geom_torsion_atom_site_label_1
_geom_torsion_atom_site_label_2
_geom_torsion_atom_site_label_3
_geom_torsion_atom_site_label_4
_geom_torsion
_geom_torsion_site_symmetry_1
_geom_torsion_site_symmetry_2
_geom_torsion_site_symmetry_3
_geom_torsion_site_symmetry_4
_geom_torsion_publ_flag
C2 N1 C1 N2 0.6(8) . . . . ?
C19 N1 C1 N2 171.2(6) . . . . ?
C3 N2 C1 N1 -0.2(8) . . . . ?
C4 N2 C1 N1 178.2(6) . . . . ?
C1 N1 C2 C3 -0.8(8) . . . . ?
C19 N1 C2 C3 -171.5(7) . . . . ?
N1 C2 C3 N2 0.7(9) . . . . ?
C1 N2 C3 C2 -0.3(8) . . . . ?
C4 N2 C3 C2 -178.7(7) . . . . ?
C8 N3 C4 C5 2.0(11) . . . . ?
C8 N3 C4 N2 -179.7(6) . . . . ?
C1 N2 C4 N3 0.2(10) . . . . ?
C3 N2 C4 N3 178.3(7) . . . . ?
C1 N2 C4 C5 178.6(7) . . . . ?
C3 N2 C4 C5 -3.3(11) . . . . ?
N3 C4 C5 C6 -2.3(11) . . . . ?
N2 C4 C5 C6 179.5(6) . . . . ?
C4 C5 C6 C7 0.5(11) . . . . ?
C5 C6 C7 C8 1.1(11) . . . . ?
C4 N3 C8 C7 -0.1(11) . . . . ?
C4 N3 C8 N4 -179.9(6) . . . . ?
C6 C7 C8 N3 -1.4(11) . . . . ?
C6 C7 C8 N4 178.5(6) . . . . ?
C9 N4 C8 N3 12.9(10) . . . . ?
C10 N4 C8 N3 -165.7(7) . . . . ?
C9 N4 C8 C7 -167.0(7) . . . . ?
C10 N4 C8 C7 14.4(11) . . . . ?
C10 N4 C9 N5 -0.9(9) . . . . ?
C8 N4 C9 N5 -179.7(6) . . . . ?
C11 N5 C9 N4 1.4(9) . . . . ?
C12 N5 C9 N4 -174.6(7) . . . . ?
C9 N4 C10 C11 0.0(9) . . . . ?
C8 N4 C10 C11 178.8(7) . . . . ?
N4 C10 C11 N5 0.8(9) . . . . ?
C9 N5 C11 C10 -1.4(9) . . . . ?
C12 N5 C11 C10 174.6(7) . . . . ?
C9 N5 C12 C13 -111.6(9) . . . . ?
C11 N5 C12 C13 73.0(10) . . . . ?
N5 C12 C13 C18 23.1(12) . . . . ?
N5 C12 C13 C14 -160.2(8) . . . . ?
C18 C13 C14 C15 2.1(14) . . . . ?
C12 C13 C14 C15 -174.7(9) . . . . ?
C13 C14 C15 C16 -1.6(15) . . . . ?
C14 C15 C16 C17 0.9(13) . . . . ?
C14 C15 C16 C19 -177.5(8) . . . 2_656 ?
C15 C16 C17 C18 -0.8(12) . . . . ?
C19 C16 C17 C18 177.7(7) 2_656 . . . ?
C16 C17 C18 C13 1.3(13) . . . . ?
C14 C13 C18 C17 -2.0(13) . . . . ?
C12 C13 C18 C17 174.7(8) . . . . ?
C1 N1 C19 C16 66.1(9) . . . 2_656 ?
C2 N1 C19 C16 -124.9(8) . . . 2_656 ?
Eu1 O2 C20 O1 24.3(11) . . . . ?
Eu1 O2 C20 C21 -158.0(5) . . . . ?
O1 C20 C21 C22 171.6(6) . . . . ?
O2 C20 C21 C22 -6.2(10) . . . . ?
O1 C20 C21 C26 -9.6(10) . . . . ?
O2 C20 C21 C26 172.6(6) . . . . ?
C26 C21 C22 O3 -175.4(6) . . . . ?
C20 C21 C22 O3 3.4(10) . . . . ?
C26 C21 C22 C23 4.7(10) . . . . ?
C20 C21 C22 C23 -176.4(6) . . . . ?
O3 C22 C23 C24 177.9(6) . . . . ?
C21 C22 C23 C24 -2.2(10) . . . . ?
C22 C23 C24 C25 -0.9(10) . . . . ?
C22 C23 C24 C27 179.9(6) . . . . ?
C23 C24 C25 O6 -178.6(7) . . . . ?
C27 C24 C25 O6 0.5(11) . . . . ?
C23 C24 C25 C26 1.4(11) . . . . ?
C27 C24 C25 C26 -179.4(7) . . . . ?
O6 C25 C26 C21 -178.8(7) . . . . ?
C24 C25 C26 C21 1.2(12) . . . . ?
C22 C21 C26 C25 -4.3(11) . . . . ?
C20 C21 C26 C25 176.9(7) . . . . ?
C25 C24 C27 O4 173.0(7) . . . . ?
C23 C24 C27 O4 -7.8(10) . . . . ?
C25 C24 C27 O5 -7.9(10) . . . . ?
C23 C24 C27 O5 171.3(6) . . . . ?
Eu1 O7 C28 O8 -9.2(7) . . . . ?
Eu1 O7 C28 C30 171.3(6) . . . . ?
Eu1 O8 C28 O7 10.5(8) . . . . ?
Eu1 O8 C28 C30 -170.0(5) . . . . ?
C31 C29 C30 C31 0.7(12) 2_567 . . . ?
C31 C29 C30 C28 -179.3(7) 2_567 . . . ?
O7 C28 C30 C31 -172.9(7) . . . . ?
O8 C28 C30 C31 7.5(10) . . . . ?
Eu1 C28 C30 C31 -33(2) . . . . ?
O7 C28 C30 C29 7.0(10) . . . . ?
O8 C28 C30 C29 -172.5(7) . . . . ?
Eu1 C28 C30 C29 146.9(19) . . . . ?
C29 C30 C31 O9 179.1(7) . . . . ?
C28 C30 C31 O9 -1.0(11) . . . . ?
C29 C30 C31 C29 -0.6(12) . . . 2_567 ?
C28 C30 C31 C29 179.3(7) . . . 2_567 ?
Eu1 O11 C32 O10 31.4(11) . . . . ?
Eu1 O11 C32 C33 -149.2(5) . . . . ?
O10 C32 C33 C35 179.4(7) . . . . ?
O11 C32 C33 C35 0.0(10) . . . . ?
O10 C32 C33 C34 -1.0(10) . . . . ?
O11 C32 C33 C34 179.6(6) . . . . ?
C35 C33 C34 C35 1.2(11) . . . 2_566 ?
C32 C33 C34 C35 -178.5(6) . . . 2_566 ?
C34 C33 C35 O12 179.1(6) . . . . ?
C32 C33 C35 O12 -1.2(10) . . . . ?
C34 C33 C35 C34 -1.2(11) . . . 2_566 ?
C32 C33 C35 C34 178.5(7) . . . 2_566 ?
Eu1 O13 C36 O14 0.9(7) . . . . ?
Eu1 O13 C36 C38 -180.0(5) . . . . ?
Eu1 O14 C36 O13 -1.0(7) . . . . ?
Eu1 O14 C36 C38 179.9(5) . . . . ?
C39 C37 C38 C39 -0.1(11) 2_656 . . . ?
C39 C37 C38 C36 -178.0(6) 2_656 . . . ?
O13 C36 C38 C37 5.5(10) . . . . ?
O14 C36 C38 C37 -175.3(6) . . . . ?
O13 C36 C38 C39 -172.3(6) . . . . ?
O14 C36 C38 C39 6.8(9) . . . . ?
C37 C38 C39 O15 179.8(6) . . . . ?
C36 C38 C39 O15 -2.3(10) . . . . ?
C37 C38 C39 C37 0.1(11) . . . 2_656 ?
C36 C38 C39 C37 178.0(6) . . . 2_656 ?
C42 N6 C40 O16 -3.2(16) . . . . ?
C41 N6 C40 O16 176.6(10) . . . . ?
C45 N7 C43 O17 5.1(15) . . . . ?
C44 N7 C43 O17 -179.7(9) . . . . ?
